data_4348777
loop_
_publ_author_name
'Pal, Amlan K.'
'Cordes, David B.'
'Slawin, Alexandra M. Z.'
'Momblona, Cristina'
'Ort\?i, Enrique'
'Samuel, Ifor D. W.'
'Bolink, Henk J.'
'Zysman-Colman, Eli'

_publ_section_title
;
 Synthesis, Properties, and Light-Emitting Electrochemical Cell (LEEC)
 Device Fabrication of Cationic Ir(III) Complexes Bearing
 Electron-Withdrawing Groups on the Cyclometallating Ligands.
;
_journal_issue 20
_journal_name_full 'Inorganic chemistry'
_journal_page_first 10361
_journal_page_last 10376
_journal_paper_doi 10.1021/acs.inorgchem.6b01602
_journal_volume 55
_journal_year 2016
_chemical_formula_moiety 'C42 H38 F6 Ir N4 O2, F6 P, 0.5(C4 H10 O)'
_chemical_formula_sum 'C44 H43 F12 Ir N4 O2.5 P'
_chemical_formula_weight 1119.02
_space_group_crystal_system monoclinic
_space_group_IT_number 14
_space_group_name_Hall '-P 2yn'
_space_group_name_H-M_alt 'P 1 21/n 1'
_atom_sites_solution_hydrogens geom
_atom_sites_solution_primary direct
_atom_sites_solution_secondary difmap
_audit_creation_date 2016-01-26
_audit_creation_method 'by CrystalStructure 4.1'
_cell_angle_alpha 90.0000
_cell_angle_beta 92.968(3)
_cell_angle_gamma 90.0000
_cell_formula_units_Z 4
_cell_length_a 16.835(2)
_cell_length_b 11.8886(13)
_cell_length_c 23.435(3)
_cell_measurement_reflns_used 6892
_cell_measurement_temperature 173
_cell_measurement_theta_max 25.30
_cell_measurement_theta_min 1.50
_cell_volume 4684.1(10)
_computing_cell_refinement 'CrystalClear-SM Expert 2.1 b32'
_computing_data_collection 'CrystalClear-SM Expert 2.1 b32 (Rigaku, 2014)'
_computing_data_reduction 'CrystalClear-SM Expert 2.1 b32'
_computing_molecular_graphics 'CrystalStructure 4.1'
_computing_publication_material 'CrystalStructure 4.1 (Rigaku, 2014)'
_computing_structure_refinement 'SHELXL2013 (Sheldrick, 2008)'
_computing_structure_solution 'DIRDIF99-PATTY (Gould, et al., 1999)'
_diffrn_ambient_temperature 173
_diffrn_detector_area_resol_mean 5.814
_diffrn_measured_fraction_theta_full 0.999
_diffrn_measured_fraction_theta_max 0.997
_diffrn_measurement_device_type 'Rigaku XtaLAB P200'
_diffrn_measurement_method \w
_diffrn_radiation_type 'Mo K\a'
_diffrn_radiation_wavelength 0.71075
_diffrn_reflns_av_R_equivalents 0.0740
_diffrn_reflns_Laue_measured_fraction_full 0.999
_diffrn_reflns_Laue_measured_fraction_max 0.997
_diffrn_reflns_limit_h_max 20
_diffrn_reflns_limit_h_min -19
_diffrn_reflns_limit_k_max 14
_diffrn_reflns_limit_k_min -14
_diffrn_reflns_limit_l_max 28
_diffrn_reflns_limit_l_min -28
_diffrn_reflns_number 73415
_diffrn_reflns_point_group_measured_fraction_full 0.999
_diffrn_reflns_point_group_measured_fraction_max 0.997
_diffrn_reflns_theta_full 25.242
_diffrn_reflns_theta_max 25.378
_diffrn_reflns_theta_min 1.454
_diffrn_standards_number 0
_exptl_absorpt_coefficient_mu 2.981
_exptl_absorpt_correction_T_max 0.942
_exptl_absorpt_correction_T_min 0.807
_exptl_absorpt_correction_type multi-scan
_exptl_absorpt_process_details 'REQAB (Rigaku, 1998)'
_exptl_crystal_colour yellow
_exptl_crystal_density_diffrn 1.587
_exptl_crystal_density_method 'not measured'
_exptl_crystal_description needle
_exptl_crystal_F_000 2220.00
_exptl_crystal_size_max 0.240
_exptl_crystal_size_mid 0.050
_exptl_crystal_size_min 0.020
_refine_diff_density_max 1.63
_refine_diff_density_min -0.53
_refine_ls_extinction_method none
_refine_ls_goodness_of_fit_ref 1.051
_refine_ls_hydrogen_treatment constr
_refine_ls_number_parameters 624
_refine_ls_number_reflns 8581
_refine_ls_number_restraints 0
_refine_ls_R_factor_all 0.0589
_refine_ls_R_factor_gt 0.0404
_refine_ls_shift/su_max 0.001
_refine_ls_structure_factor_coef Fsqd
_refine_ls_weighting_details 'w = 1/[\s^2^(Fo^2^)+(0.0559P)^2^+4.7937P] where P=(Fo^2^+2Fc^2^)/3'
_refine_ls_weighting_scheme calc
_refine_ls_wR_factor_gt 0.0922
_refine_ls_wR_factor_ref 0.1010
_reflns_number_gt 6744
_reflns_number_total 8581
_reflns_threshold_expression F^2^>2.0\s(F^2^)
_cod_data_source_file ic6b01602_si_002.cif
_cod_data_source_block 2
_cod_database_code 4348777

loop_
_space_group_symop_id
_space_group_symop_operation_xyz
1 +X,+Y,+Z
2 1/2-X,1/2+Y,1/2-Z
3 -X,-Y,-Z
4 -1/2+X,-1/2-Y,-1/2+Z

loop_
_atom_site_label
_atom_site_type_symbol
_atom_site_fract_x
_atom_site_fract_y
_atom_site_fract_z
_atom_site_U_iso_or_equiv
_atom_site_adp_type
_atom_site_occupancy
_atom_site_site_symmetry_order
_atom_site_calc_flag
_atom_site_refinement_flags_posn
_atom_site_refinement_flags_adp
_atom_site_refinement_flags_occupancy
_atom_site_disorder_assembly
_atom_site_disorder_group
Ir1 Ir 0.30844(2) 0.71482(2) 0.42209(2) 0.03847(8) Uani 1 1 d . . . . .
P1 P 0.16536(11) 0.23068(15) 0.44708(9) 0.0709(5) Uani 1 1 d . . . . .
F1 F 0.1320(4) 0.2469(6) 0.3848(2) 0.1294(19) Uani 1 1 d . . . . .
F2 F 0.1667(3) 0.3615(4) 0.4571(2) 0.1116(15) Uani 1 1 d . . . . .
F3 F 0.0786(2) 0.2290(3) 0.46940(19) 0.0838(12) Uani 1 1 d . . . . .
F4 F 0.2002(3) 0.2165(5) 0.5115(2) 0.1205(18) Uani 1 1 d . . . . .
F5 F 0.1596(4) 0.1011(4) 0.4386(3) 0.156(3) Uani 1 1 d . . . . .
F6 F 0.2530(3) 0.2306(7) 0.4270(3) 0.157(3) Uani 1 1 d . . . . .
F15 F 0.3376(8) 0.2775(8) 0.3012(8) 0.144(6) Uani 0.527(15) 1 d . . P A 1
F15A F 0.4916(8) 0.3238(10) 0.2320(5) 0.136(6) Uani 0.473(15) 1 d . . P A 2
F16 F 0.4471(4) 0.1976(4) 0.2808(3) 0.1252(19) Uani 1 1 d . . . . .
F17 F 0.3786(5) 0.3082(5) 0.2268(3) 0.159(3) Uani 1 1 d . . . . .
F28 F 0.4687(4) 1.1036(5) 0.3868(3) 0.078(2) Uani 0.628(9) 1 d . . P B 1
F29 F 0.5879(6) 1.1386(8) 0.3661(5) 0.114(3) Uani 0.628(9) 1 d . . P B 1
F28A F 0.6397(11) 0.8860(19) 0.3500(8) 0.164(8) Uani 0.372(9) 1 d . . P B 2
F29A F 0.6242(12) 1.063(3) 0.3367(9) 0.180(12) Uani 0.372(9) 1 d . . P B 2
F30 F 0.5246(3) 0.9910(5) 0.3248(2) 0.1257(19) Uani 1 1 d . . . . .
O13 O 0.4401(3) 0.3681(4) 0.3072(2) 0.0885(15) Uani 1 1 d . . . . .
O27 O 0.5696(3) 0.9914(4) 0.4135(2) 0.0909(16) Uani 1 1 d . . . . .
O53 O 0.7121(6) 0.7921(8) 0.2358(4) 0.078(3) Uiso 0.5 1 d . . P . .
N1 N 0.2900(2) 0.8323(3) 0.35893(17) 0.0398(9) Uani 1 1 d . . . . .
N15 N 0.3450(2) 0.6038(3) 0.48435(18) 0.0440(10) Uani 1 1 d . . . . .
N29 N 0.2436(2) 0.8018(3) 0.48337(17) 0.0387(9) Uani 1 1 d . . . . .
N36 N 0.1911(2) 0.6519(3) 0.40957(16) 0.0377(9) Uani 1 1 d . . . . .
C2 C 0.3225(3) 0.8089(4) 0.3087(2) 0.0456(12) Uani 1 1 d . . . . .
C3 C 0.3221(4) 0.8898(5) 0.2657(3) 0.0639(16) Uani 1 1 d . . . . .
H3 H 0.3431 0.8728 0.2299 0.077 Uiso 1 1 calc R U . . .
C4 C 0.2908(4) 0.9948(5) 0.2757(3) 0.0725(18) Uani 1 1 d . . . . .
H4 H 0.2909 1.0509 0.2469 0.087 Uiso 1 1 calc R U . . .
C5 C 0.2599(4) 1.0177(5) 0.3267(3) 0.0626(16) Uani 1 1 d . . . . .
H5 H 0.2391 1.0902 0.3341 0.075 Uiso 1 1 calc R U . . .
C6 C 0.2591(3) 0.9347(4) 0.3678(2) 0.0492(13) Uani 1 1 d . . . . .
H6 H 0.2362 0.9503 0.4031 0.059 Uiso 1 1 calc R U . . .
C7 C 0.3566(3) 0.6959(4) 0.3059(2) 0.0477(13) Uani 1 1 d . . . . .
C8 C 0.3554(3) 0.6334(4) 0.3569(2) 0.0426(12) Uani 1 1 d . . . . .
C9 C 0.3820(3) 0.5219(5) 0.3543(2) 0.0528(13) Uani 1 1 d . . . . .
H9 H 0.3798 0.4747 0.3869 0.063 Uiso 1 1 calc R U . . .
C10 C 0.4113(3) 0.4803(5) 0.3049(3) 0.0619(16) Uani 1 1 d . . . . .
C11 C 0.4156(4) 0.5428(6) 0.2560(3) 0.0659(16) Uani 1 1 d . . . . .
H11 H 0.4372 0.5119 0.2228 0.079 Uiso 1 1 calc R U . . .
C12 C 0.3876(4) 0.6527(5) 0.2565(3) 0.0604(15) Uani 1 1 d . . . . .
H12 H 0.3895 0.6981 0.2232 0.072 Uiso 1 1 calc R U . . .
C14 C 0.404(3) 0.2905(15) 0.2809(11) 0.107(8) Uani 0.527(15) 1 d . . P A 1
C14A C 0.4326(14) 0.3007(18) 0.2607(11) 0.071(6) Uiso 0.473(15) 1 d . . P A 2
C16 C 0.4167(3) 0.6263(5) 0.5114(2) 0.0542(14) Uani 1 1 d . . . . .
C17 C 0.4451(4) 0.5582(6) 0.5554(3) 0.078(2) Uani 1 1 d . . . . .
H17 H 0.4946 0.5754 0.5748 0.094 Uiso 1 1 calc R U . . .
C18 C 0.4031(5) 0.4664(6) 0.5716(3) 0.083(2) Uani 1 1 d . . . . .
H18 H 0.4235 0.4192 0.6016 0.099 Uiso 1 1 calc R U . . .
C19 C 0.3306(4) 0.4430(6) 0.5438(3) 0.0705(17) Uani 1 1 d . . . . .
H19 H 0.3003 0.3793 0.5539 0.085 Uiso 1 1 calc R U . . .
C20 C 0.3039(4) 0.5139(5) 0.5014(2) 0.0549(14) Uani 1 1 d . . . . .
H20 H 0.2535 0.4990 0.4828 0.066 Uiso 1 1 calc R U . . .
C21 C 0.4578(3) 0.7231(4) 0.4875(2) 0.0522(13) Uani 1 1 d . . . . .
C22 C 0.4177(3) 0.7772(4) 0.4427(2) 0.0448(12) Uani 1 1 d . . . . .
C23 C 0.4543(3) 0.8684(5) 0.4178(2) 0.0505(13) Uani 1 1 d . . . . .
H23 H 0.4276 0.9085 0.3875 0.061 Uiso 1 1 calc R U . . .
C24 C 0.5294(3) 0.9002(5) 0.4373(3) 0.0624(16) Uani 1 1 d . . . . .
C25 C 0.5699(4) 0.8476(6) 0.4814(3) 0.0755(19) Uani 1 1 d . . . . .
H25 H 0.6215 0.8719 0.4943 0.091 Uiso 1 1 calc R U . . .
C26 C 0.5340(4) 0.7584(6) 0.5066(3) 0.0688(18) Uani 1 1 d . . . . .
H26 H 0.5610 0.7202 0.5375 0.083 Uiso 1 1 calc R U . . .
C28 C 0.5372(8) 1.0584(11) 0.3758(5) 0.076(4) Uani 0.628(9) 1 d . . P B 1
C28A C 0.587(2) 0.970(3) 0.3523(15) 0.125(10) Uiso 0.372(9) 1 d . . P B 2
C30 C 0.1644(3) 0.7798(4) 0.4847(2) 0.0363(10) Uani 1 1 d . . . . .
C31 C 0.1184(3) 0.8294(4) 0.5242(2) 0.0438(12) Uani 1 1 d . . . . .
H31 H 0.0631 0.8127 0.5236 0.053 Uiso 1 1 calc R U . . .
C32 C 0.1505(3) 0.9036(4) 0.5650(2) 0.0444(12) Uani 1 1 d . . . . .
C33 C 0.2306(3) 0.9266(4) 0.5620(2) 0.0500(13) Uani 1 1 d . . . . .
H33 H 0.2553 0.9789 0.5879 0.060 Uiso 1 1 calc R U . . .
C34 C 0.2747(3) 0.8751(4) 0.5221(2) 0.0454(12) Uani 1 1 d . . . . .
H34 H 0.3299 0.8918 0.5218 0.054 Uiso 1 1 calc R U . . .
C35 C 0.1345(3) 0.6973(4) 0.4409(2) 0.0355(10) Uani 1 1 d . . . . .
C37 C 0.1689(3) 0.5735(4) 0.3708(2) 0.0470(12) Uani 1 1 d . . . . .
H37 H 0.2085 0.5389 0.3494 0.056 Uiso 1 1 calc R U . . .
C38 C 0.0911(3) 0.5411(4) 0.3610(2) 0.0476(12) Uani 1 1 d . . . . .
H38 H 0.0780 0.4856 0.3328 0.057 Uiso 1 1 calc R U . . .
C39 C 0.0317(3) 0.5885(4) 0.3916(2) 0.0406(11) Uani 1 1 d . . . . .
C40 C 0.0550(3) 0.6680(4) 0.4327(2) 0.0389(11) Uani 1 1 d . . . . .
H40 H 0.0164 0.7024 0.4552 0.047 Uiso 1 1 calc R U . . .
C41 C -0.0557(3) 0.5526(4) 0.3826(2) 0.0472(12) Uani 1 1 d . . . . .
C42 C -0.0691(4) 0.4831(6) 0.3286(3) 0.0751(19) Uani 1 1 d . . . . .
H42A H -0.1259 0.4661 0.3226 0.090 Uiso 1 1 calc R U . . .
H42B H -0.0390 0.4127 0.3325 0.090 Uiso 1 1 calc R U . . .
H42C H -0.0511 0.5256 0.2959 0.090 Uiso 1 1 calc R U . . .
C43 C -0.1084(3) 0.6560(6) 0.3786(3) 0.0710(18) Uani 1 1 d . . . . .
H43A H -0.1638 0.6330 0.3710 0.085 Uiso 1 1 calc R U . . .
H43B H -0.0918 0.7044 0.3475 0.085 Uiso 1 1 calc R U . . .
H43C H -0.1035 0.6975 0.4148 0.085 Uiso 1 1 calc R U . . .
C44 C -0.0773(4) 0.4835(6) 0.4341(3) 0.0718(18) Uani 1 1 d . . . . .
H44A H -0.0430 0.4169 0.4372 0.086 Uiso 1 1 calc R U . . .
H44B H -0.1330 0.4598 0.4294 0.086 Uiso 1 1 calc R U . . .
H44C H -0.0698 0.5291 0.4688 0.086 Uiso 1 1 calc R U . . .
C45 C 0.0993(3) 0.9545(5) 0.6107(2) 0.0530(14) Uani 1 1 d . . . . .
C46 C 0.0314(4) 1.0221(5) 0.5814(3) 0.0636(16) Uani 1 1 d . . . . .
H46A H 0.0533 1.0789 0.5563 0.076 Uiso 1 1 calc R U . . .
H46B H 0.0007 1.0593 0.6104 0.076 Uiso 1 1 calc R U . . .
H46C H -0.0035 0.9713 0.5586 0.076 Uiso 1 1 calc R U . . .
C47 C 0.0659(4) 0.8560(5) 0.6443(3) 0.0665(16) Uani 1 1 d . . . . .
H47A H 0.0293 0.8121 0.6192 0.080 Uiso 1 1 calc R U . . .
H47B H 0.0372 0.8853 0.6765 0.080 Uiso 1 1 calc R U . . .
H47C H 0.1097 0.8079 0.6588 0.080 Uiso 1 1 calc R U . . .
C48 C 0.1471(4) 1.0305(6) 0.6515(3) 0.0700(17) Uani 1 1 d . . . . .
H48A H 0.1719 1.0904 0.6299 0.084 Uiso 1 1 calc R U . . .
H48B H 0.1885 0.9864 0.6722 0.084 Uiso 1 1 calc R U . . .
H48C H 0.1118 1.0638 0.6788 0.084 Uiso 1 1 calc R U . . .
C51 C 0.7971(12) 0.8412(19) 0.1654(8) 0.124(6) Uiso 0.5 1 d . . P . .
H51A H 0.8057 0.9210 0.1744 0.148 Uiso 0.5 1 calc R U P . .
H51B H 0.7514 0.8334 0.1382 0.148 Uiso 0.5 1 calc R U P . .
H51C H 0.8447 0.8106 0.1486 0.148 Uiso 0.5 1 calc R U P . .
C52 C 0.7829(11) 0.7839(14) 0.2142(8) 0.096(5) Uiso 0.5 1 d . . P . .
H52A H 0.7930 0.7033 0.2069 0.116 Uiso 0.5 1 calc R U P . .
H52B H 0.8230 0.8086 0.2440 0.116 Uiso 0.5 1 calc R U P . .
C54 C 0.6944(13) 0.7375(18) 0.2820(9) 0.114(6) Uiso 0.5 1 d . . P . .
H54A H 0.7357 0.7545 0.3124 0.136 Uiso 0.5 1 calc R U P . .
H54B H 0.6973 0.6560 0.2739 0.136 Uiso 0.5 1 calc R U P . .
C55 C 0.6205(15) 0.760(2) 0.3035(10) 0.137(7) Uiso 0.5 1 d . . P . .
H55A H 0.6096 0.8407 0.3010 0.206 Uiso 0.5 1 calc R U P . .
H55B H 0.6206 0.7360 0.3435 0.206 Uiso 0.5 1 calc R U P . .
H55C H 0.5792 0.7186 0.2811 0.206 Uiso 0.5 1 calc R U P . .

loop_
_atom_site_aniso_label
_atom_site_aniso_U_11
_atom_site_aniso_U_22
_atom_site_aniso_U_33
_atom_site_aniso_U_23
_atom_site_aniso_U_13
_atom_site_aniso_U_12
Ir1 0.03359(12) 0.03845(12) 0.04295(12) -0.00218(9) -0.00196(8) -0.00215(9)
P1 0.0647(11) 0.0644(10) 0.0849(13) -0.0128(9) 0.0171(9) -0.0082(9)
F1 0.137(5) 0.174(5) 0.077(3) -0.012(3) -0.002(3) -0.035(4)
F2 0.131(4) 0.068(3) 0.135(4) -0.012(3) 0.000(3) -0.038(3)
F3 0.066(2) 0.085(3) 0.102(3) -0.021(2) 0.019(2) -0.009(2)
F4 0.098(4) 0.152(5) 0.110(4) 0.013(3) -0.011(3) 0.022(3)
F5 0.139(4) 0.069(3) 0.264(8) -0.049(4) 0.062(5) 0.012(3)
F6 0.075(3) 0.249(7) 0.150(5) -0.062(5) 0.042(3) -0.029(4)
F15 0.127(10) 0.065(6) 0.240(17) -0.018(7) 0.024(10) -0.015(6)
F15A 0.162(12) 0.105(8) 0.149(11) -0.004(7) 0.087(9) 0.044(8)
F16 0.141(5) 0.076(3) 0.158(5) -0.031(3) 0.000(4) 0.037(3)
F17 0.207(8) 0.099(4) 0.162(6) -0.056(4) -0.076(6) 0.031(4)
F28 0.080(5) 0.060(4) 0.094(5) 0.005(3) -0.005(4) -0.009(3)
F29 0.101(7) 0.108(7) 0.131(8) 0.038(6) -0.021(5) -0.059(6)
F28A 0.139(14) 0.21(2) 0.145(14) -0.010(14) 0.046(11) -0.047(15)
F29A 0.121(15) 0.26(3) 0.158(17) 0.080(18) -0.015(12) -0.141(18)
F30 0.091(3) 0.184(6) 0.102(3) 0.034(4) 0.000(3) -0.040(4)
O13 0.101(4) 0.071(3) 0.092(3) -0.022(3) -0.004(3) 0.035(3)
O27 0.059(3) 0.093(3) 0.119(4) 0.020(3) -0.019(3) -0.039(3)
N1 0.034(2) 0.039(2) 0.045(2) 0.0022(18) -0.0043(18) -0.0040(18)
N15 0.043(2) 0.040(2) 0.050(2) 0.0042(19) 0.002(2) 0.0032(19)
N29 0.040(2) 0.035(2) 0.041(2) -0.0023(17) 0.0019(18) -0.0024(17)
N36 0.034(2) 0.037(2) 0.042(2) -0.0038(18) -0.0021(18) -0.0029(18)
C2 0.045(3) 0.053(3) 0.039(3) -0.002(2) 0.002(2) -0.010(2)
C3 0.077(4) 0.062(4) 0.053(3) 0.002(3) 0.013(3) -0.013(3)
C4 0.104(5) 0.056(4) 0.058(4) 0.015(3) 0.005(4) -0.004(4)
C5 0.081(4) 0.046(3) 0.060(4) 0.005(3) -0.006(3) 0.000(3)
C6 0.049(3) 0.047(3) 0.051(3) 0.003(2) -0.005(2) 0.001(2)
C7 0.040(3) 0.052(3) 0.051(3) -0.008(2) 0.005(2) -0.008(2)
C8 0.029(3) 0.048(3) 0.051(3) -0.015(2) 0.002(2) -0.003(2)
C9 0.043(3) 0.057(3) 0.058(3) -0.007(3) -0.004(3) 0.005(3)
C10 0.047(3) 0.059(4) 0.079(4) -0.016(3) -0.002(3) 0.006(3)
C11 0.063(4) 0.070(4) 0.067(4) -0.016(3) 0.019(3) -0.005(3)
C12 0.061(4) 0.063(4) 0.059(3) -0.005(3) 0.010(3) -0.011(3)
C14 0.18(3) 0.049(9) 0.090(15) -0.004(9) 0.026(18) 0.018(14)
C16 0.050(3) 0.053(3) 0.059(3) 0.001(3) -0.010(3) -0.001(3)
C17 0.070(4) 0.083(5) 0.079(4) 0.021(4) -0.022(4) -0.007(4)
C18 0.083(5) 0.081(5) 0.082(5) 0.029(4) -0.017(4) 0.002(4)
C19 0.080(5) 0.059(4) 0.072(4) 0.014(3) 0.004(4) 0.001(3)
C20 0.056(4) 0.048(3) 0.061(3) 0.000(3) 0.001(3) 0.001(3)
C21 0.043(3) 0.052(3) 0.061(3) -0.003(3) -0.006(3) 0.001(3)
C22 0.036(3) 0.046(3) 0.052(3) -0.007(2) -0.004(2) -0.001(2)
C23 0.039(3) 0.053(3) 0.058(3) -0.001(3) -0.006(2) -0.011(2)
C24 0.044(3) 0.065(4) 0.077(4) 0.002(3) -0.006(3) -0.015(3)
C25 0.046(4) 0.080(5) 0.098(5) 0.001(4) -0.025(4) -0.015(3)
C26 0.055(4) 0.065(4) 0.084(5) 0.006(3) -0.028(4) -0.003(3)
C28 0.071(8) 0.082(8) 0.072(7) 0.012(6) -0.025(6) -0.044(7)
C30 0.035(3) 0.031(2) 0.043(3) 0.002(2) 0.002(2) -0.004(2)
C31 0.041(3) 0.037(2) 0.053(3) -0.002(2) -0.002(2) -0.001(2)
C32 0.051(3) 0.035(2) 0.047(3) 0.000(2) 0.000(2) -0.002(2)
C33 0.054(3) 0.041(3) 0.054(3) -0.012(2) -0.006(3) -0.007(3)
C34 0.042(3) 0.047(3) 0.047(3) -0.006(2) -0.004(2) -0.009(2)
C35 0.036(3) 0.031(2) 0.039(3) 0.0021(19) 0.000(2) -0.001(2)
C37 0.042(3) 0.045(3) 0.054(3) -0.011(2) 0.004(2) -0.001(2)
C38 0.046(3) 0.042(3) 0.054(3) -0.011(2) 0.000(2) -0.007(2)
C39 0.042(3) 0.034(2) 0.045(3) 0.005(2) -0.004(2) -0.002(2)
C40 0.037(3) 0.031(2) 0.048(3) -0.001(2) -0.001(2) -0.001(2)
C41 0.038(3) 0.042(3) 0.061(3) -0.005(2) -0.003(2) -0.008(2)
C42 0.049(4) 0.092(5) 0.083(5) -0.027(4) -0.002(3) -0.017(4)
C43 0.038(3) 0.068(4) 0.105(5) -0.003(4) -0.013(3) 0.001(3)
C44 0.053(4) 0.073(4) 0.088(5) 0.009(4) -0.005(3) -0.022(3)
C45 0.056(3) 0.046(3) 0.057(3) -0.011(3) 0.001(3) 0.004(3)
C46 0.063(4) 0.056(3) 0.073(4) -0.010(3) 0.008(3) 0.010(3)
C47 0.077(4) 0.065(4) 0.059(4) -0.005(3) 0.019(3) 0.004(3)
C48 0.074(4) 0.069(4) 0.067(4) -0.027(3) 0.003(3) 0.005(3)

loop_
_atom_type_symbol
_atom_type_description
_atom_type_scat_dispersion_real
_atom_type_scat_dispersion_imag
_atom_type_scat_source
C C 0.0033 0.0016
;
International Tables for Crystallography
(Vol. C, Tables 4.2.6.8 and 6.1.1.4)
;
H H 0.0000 0.0000
;
International Tables for Crystallography
(Vol. C, Table 6.1.1.4)
;
F F 0.0171 0.0103
;
International Tables for Crystallography
(Vol. C, Tables 4.2.6.8 and 6.1.1.4)
;
Ir Ir -1.4442 7.9887
;
International Tables for Crystallography
(Vol. C, Tables 4.2.6.8 and 6.1.1.4)
;
N N 0.0061 0.0033
;
International Tables for Crystallography
(Vol. C, Tables 4.2.6.8 and 6.1.1.4)
;
O O 0.0106 0.0060
;
International Tables for Crystallography
(Vol. C, Tables 4.2.6.8 and 6.1.1.4)
;
P P 0.1023 0.0942
;
International Tables for Crystallography
(Vol. C, Tables 4.2.6.8 and 6.1.1.4)
;

loop_
_geom_angle_atom_site_label_1
_geom_angle_atom_site_label_2
_geom_angle_atom_site_label_3
_geom_angle
C8 Ir1 C22 88.3(2)
C8 Ir1 N15 96.69(19)
C22 Ir1 N15 80.17(19)
C8 Ir1 N1 80.18(19)
C22 Ir1 N1 91.42(18)
N15 Ir1 N1 171.14(16)
C8 Ir1 N29 171.74(17)
C22 Ir1 N29 98.82(18)
N15 Ir1 N29 88.73(16)
N1 Ir1 N29 95.34(16)
C8 Ir1 N36 97.22(17)
C22 Ir1 N36 173.94(18)
N15 Ir1 N36 96.60(16)
N1 Ir1 N36 92.03(15)
N29 Ir1 N36 75.89(15)
F1 P1 F5 89.2(4)
F1 P1 F6 91.0(4)
F5 P1 F6 90.8(4)
F1 P1 F2 91.1(3)
F5 P1 F2 177.0(3)
F6 P1 F2 92.2(3)
F1 P1 F3 91.0(3)
F5 P1 F3 88.7(3)
F6 P1 F3 177.9(4)
F2 P1 F3 88.3(3)
F1 P1 F4 178.9(4)
F5 P1 F4 91.9(4)
F6 P1 F4 88.8(3)
F2 P1 F4 87.8(3)
F3 P1 F4 89.2(3)
C14 O13 C10 121.4(12)
C14A O13 C10 120.5(10)
C28 O27 C24 123.5(6)
C24 O27 C28A 111.7(14)
C54 O53 C52 122.0(15)
C6 N1 C2 119.9(4)
C6 N1 Ir1 123.5(3)
C2 N1 Ir1 115.8(3)
C20 N15 C16 118.4(5)
C20 N15 Ir1 125.9(4)
C16 N15 Ir1 115.6(3)
C34 N29 C30 117.2(4)
C34 N29 Ir1 125.2(3)
C30 N29 Ir1 117.5(3)
C37 N36 C35 117.9(4)
C37 N36 Ir1 124.3(3)
C35 N36 Ir1 117.7(3)
N1 C2 C3 120.0(5)
N1 C2 C7 113.9(4)
C3 C2 C7 126.1(5)
C4 C3 C2 119.4(6)
C4 C3 H3 120.3
C2 C3 H3 120.3
C5 C4 C3 119.9(6)
C5 C4 H4 120.0
C3 C4 H4 120.0
C4 C5 C6 119.3(6)
C4 C5 H5 120.3
C6 C5 H5 120.3
N1 C6 C5 121.5(5)
N1 C6 H6 119.3
C5 C6 H6 119.3
C12 C7 C8 122.3(5)
C12 C7 C2 122.7(5)
C8 C7 C2 115.1(5)
C9 C8 C7 116.3(5)
C9 C8 Ir1 129.0(4)
C7 C8 Ir1 114.6(4)
C10 C9 C8 120.4(6)
C10 C9 H9 119.8
C8 C9 H9 119.8
C11 C10 C9 123.1(6)
C11 C10 O13 120.5(6)
C9 C10 O13 116.3(6)
C10 C11 C12 118.1(6)
C10 C11 H11 121.0
C12 C11 H11 121.0
C11 C12 C7 119.7(6)
C11 C12 H12 120.2
C7 C12 H12 120.2
O13 C14 F15 109(2)
O13 C14 F16 112(3)
F15 C14 F16 113(2)
O13 C14 F17 119(2)
F15 C14 F17 97(3)
F16 C14 F17 106.3(17)
F17 C14A F15A 103(2)
F17 C14A F16 115.4(17)
F15A C14A F16 104.8(18)
F17 C14A O13 122.3(19)
F15A C14A O13 104.9(17)
F16 C14A O13 104.6(17)
N15 C16 C17 119.9(5)
N15 C16 C21 113.7(5)
C17 C16 C21 126.4(5)
C18 C17 C16 120.9(6)
C18 C17 H17 119.6
C16 C17 H17 119.6
C17 C18 C19 119.2(6)
C17 C18 H18 120.4
C19 C18 H18 120.4
C20 C19 C18 118.0(6)
C20 C19 H19 121.0
C18 C19 H19 121.0
N15 C20 C19 123.6(6)
N15 C20 H20 118.2
C19 C20 H20 118.2
C22 C21 C26 120.6(5)
C22 C21 C16 115.7(5)
C26 C21 C16 123.6(5)
C21 C22 C23 118.2(5)
C21 C22 Ir1 114.6(4)
C23 C22 Ir1 127.2(4)
C24 C23 C22 119.7(5)
C24 C23 H23 120.1
C22 C23 H23 120.1
C25 C24 C23 122.8(6)
C25 C24 O27 115.0(5)
C23 C24 O27 122.2(6)
C24 C25 C26 118.0(6)
C24 C25 H25 121.0
C26 C25 H25 121.0
C25 C26 C21 120.7(6)
C25 C26 H26 119.7
C21 C26 H26 119.7
O27 C28 F29 108.2(9)
O27 C28 F28 117.6(10)
F29 C28 F28 108.9(11)
O27 C28 F30 105.3(10)
F29 C28 F30 109.3(10)
F28 C28 F30 107.3(8)
F30 C28A F29A 95(3)
F30 C28A F28A 133(3)
F29A C28A F28A 106(3)
F30 C28A O27 106(3)
F29A C28A O27 104(3)
F28A C28A O27 109(3)
N29 C30 C31 121.4(4)
N29 C30 C35 114.0(4)
C31 C30 C35 124.5(4)
C30 C31 C32 121.6(5)
C30 C31 H31 119.2
C32 C31 H31 119.2
C33 C32 C31 115.8(5)
C33 C32 C45 122.9(5)
C31 C32 C45 121.2(5)
C34 C33 C32 120.9(5)
C34 C33 H33 119.6
C32 C33 H33 119.6
N29 C34 C33 123.0(5)
N29 C34 H34 118.5
C33 C34 H34 118.5
N36 C35 C40 121.9(4)
N36 C35 C30 114.7(4)
C40 C35 C30 123.4(4)
N36 C37 C38 122.6(5)
N36 C37 H37 118.7
C38 C37 H37 118.7
C37 C38 C39 120.5(5)
C37 C38 H38 119.7
C39 C38 H38 119.7
C38 C39 C40 116.8(4)
C38 C39 C41 122.0(4)
C40 C39 C41 121.1(4)
C35 C40 C39 120.1(5)
C35 C40 H40 119.9
C39 C40 H40 119.9
C43 C41 C42 109.2(5)
C43 C41 C44 108.9(5)
C42 C41 C44 109.6(5)
C43 C41 C39 109.6(4)
C42 C41 C39 111.4(5)
C44 C41 C39 108.0(4)
C41 C42 H42A 109.5
C41 C42 H42B 109.5
H42A C42 H42B 109.5
C41 C42 H42C 109.5
H42A C42 H42C 109.5
H42B C42 H42C 109.5
C41 C43 H43A 109.5
C41 C43 H43B 109.5
H43A C43 H43B 109.5
C41 C43 H43C 109.5
H43A C43 H43C 109.5
H43B C43 H43C 109.5
C41 C44 H44A 109.5
C41 C44 H44B 109.5
H44A C44 H44B 109.5
C41 C44 H44C 109.5
H44A C44 H44C 109.5
H44B C44 H44C 109.5
C48 C45 C46 109.3(5)
C48 C45 C32 112.1(5)
C46 C45 C32 109.1(4)
C48 C45 C47 109.1(5)
C46 C45 C47 110.2(5)
C32 C45 C47 107.0(4)
C45 C46 H46A 109.5
C45 C46 H46B 109.5
H46A C46 H46B 109.5
C45 C46 H46C 109.5
H46A C46 H46C 109.5
H46B C46 H46C 109.5
C45 C47 H47A 109.5
C45 C47 H47B 109.5
H47A C47 H47B 109.5
C45 C47 H47C 109.5
H47A C47 H47C 109.5
H47B C47 H47C 109.5
C45 C48 H48A 109.5
C45 C48 H48B 109.5
H48A C48 H48B 109.5
C45 C48 H48C 109.5
H48A C48 H48C 109.5
H48B C48 H48C 109.5
C52 C51 H51A 109.5
C52 C51 H51B 109.5
H51A C51 H51B 109.5
C52 C51 H51C 109.5
H51A C51 H51C 109.5
H51B C51 H51C 109.5
O53 C52 C51 119.1(17)
O53 C52 H52A 107.6
C51 C52 H52A 107.6
O53 C52 H52B 107.6
C51 C52 H52B 107.6
H52A C52 H52B 107.0
O53 C54 C55 116.8(19)
O53 C54 H54A 108.1
C55 C54 H54A 108.1
O53 C54 H54B 108.1
C55 C54 H54B 108.1
H54A C54 H54B 107.3
C54 C55 H55A 109.5
C54 C55 H55B 109.5
H55A C55 H55B 109.5
C54 C55 H55C 109.5
H55A C55 H55C 109.5
H55B C55 H55C 109.5

loop_
_geom_bond_atom_site_label_1
_geom_bond_atom_site_label_2
_geom_bond_distance
Ir1 C8 2.005(5)
Ir1 C22 2.019(5)
Ir1 N15 2.039(4)
Ir1 N1 2.047(4)
Ir1 N29 2.118(4)
Ir1 N36 2.119(4)
P1 F1 1.547(6)
P1 F5 1.556(5)
P1 F6 1.571(5)
P1 F2 1.573(5)
P1 F3 1.576(4)
P1 F4 1.601(6)
F15 C14 1.25(4)
F15A C14A 1.26(3)
F16 C14 1.32(2)
F16 C14A 1.33(2)
F17 C14A 1.18(2)
F17 C14 1.33(2)
F28 C28 1.311(15)
F29 C28 1.308(12)
F28A C28A 1.34(4)
F29A C28A 1.33(3)
F30 C28A 1.23(4)
F30 C28 1.446(13)
O13 C14 1.25(3)
O13 C14A 1.35(2)
O13 C10 1.419(8)
O27 C28 1.289(12)
O27 C24 1.408(7)
O27 C28A 1.50(4)
O53 C54 1.31(2)
O53 C52 1.324(19)
N1 C6 1.344(7)
N1 C2 1.352(6)
N15 C20 1.344(7)
N15 C16 1.361(7)
N29 C34 1.346(6)
N29 C30 1.360(6)
N36 C37 1.341(6)
N36 C35 1.345(6)
C2 C3 1.392(8)
C2 C7 1.463(7)
C3 C4 1.380(9)
C3 H3 0.9500
C4 C5 1.354(9)
C4 H4 0.9500
C5 C6 1.379(7)
C5 H5 0.9500
C6 H6 0.9500
C7 C12 1.394(8)
C7 C8 1.407(7)
C8 C9 1.402(7)
C9 C10 1.374(8)
C9 H9 0.9500
C10 C11 1.371(9)
C11 C12 1.389(9)
C11 H11 0.9500
C12 H12 0.9500
C16 C17 1.378(8)
C16 C21 1.469(8)
C17 C18 1.364(10)
C17 H17 0.9500
C18 C19 1.382(10)
C18 H18 0.9500
C19 C20 1.362(8)
C19 H19 0.9500
C20 H20 0.9500
C21 C22 1.377(7)
C21 C26 1.402(8)
C22 C23 1.390(7)
C23 C24 1.375(7)
C23 H23 0.9500
C24 C25 1.360(9)
C25 C26 1.370(9)
C25 H25 0.9500
C26 H26 0.9500
C30 C31 1.371(7)
C30 C35 1.488(6)
C31 C32 1.391(7)
C31 H31 0.9500
C32 C33 1.381(8)
C32 C45 1.533(7)
C33 C34 1.368(7)
C33 H33 0.9500
C34 H34 0.9500
C35 C40 1.386(7)
C37 C38 1.373(7)
C37 H37 0.9500
C38 C39 1.380(7)
C38 H38 0.9500
C39 C40 1.392(7)
C39 C41 1.537(7)
C40 H40 0.9500
C41 C43 1.515(8)
C41 C42 1.518(8)
C41 C44 1.519(8)
C42 H42A 0.9800
C42 H42B 0.9800
C42 H42C 0.9800
C43 H43A 0.9800
C43 H43B 0.9800
C43 H43C 0.9800
C44 H44A 0.9800
C44 H44B 0.9800
C44 H44C 0.9800
C45 C48 1.516(8)
C45 C46 1.531(8)
C45 C47 1.535(8)
C46 H46A 0.9800
C46 H46B 0.9800
C46 H46C 0.9800
C47 H47A 0.9800
C47 H47B 0.9800
C47 H47C 0.9800
C48 H48A 0.9800
C48 H48B 0.9800
C48 H48C 0.9800
C51 C52 1.36(2)
C51 H51A 0.9800
C51 H51B 0.9800
C51 H51C 0.9800
C52 H52A 0.9900
C52 H52B 0.9900
C54 C55 1.39(3)
C54 H54A 0.9900
C54 H54B 0.9900
C55 H55A 0.9800
C55 H55B 0.9800
C55 H55C 0.9800

loop_
_geom_torsion_atom_site_label_1
_geom_torsion_atom_site_label_2
_geom_torsion_atom_site_label_3
_geom_torsion_atom_site_label_4
_geom_torsion
C6 N1 C2 C3 -1.7(7)
Ir1 N1 C2 C3 -171.8(4)
C6 N1 C2 C7 177.7(4)
Ir1 N1 C2 C7 7.7(6)
N1 C2 C3 C4 2.3(9)
C7 C2 C3 C4 -177.0(6)
C2 C3 C4 C5 -0.9(10)
C3 C4 C5 C6 -1.0(10)
C2 N1 C6 C5 -0.2(8)
Ir1 N1 C6 C5 169.0(4)
C4 C5 C6 N1 1.7(9)
N1 C2 C7 C12 175.1(5)
C3 C2 C7 C12 -5.5(9)
N1 C2 C7 C8 -4.5(7)
C3 C2 C7 C8 174.9(5)
C12 C7 C8 C9 -4.3(8)
C2 C7 C8 C9 175.3(5)
C12 C7 C8 Ir1 179.6(4)
C2 C7 C8 Ir1 -0.8(6)
C7 C8 C9 C10 3.3(8)
Ir1 C8 C9 C10 178.7(4)
C8 C9 C10 C11 -0.6(9)
C8 C9 C10 O13 177.2(5)
C14 O13 C10 C11 -72(2)
C14A O13 C10 C11 -35.6(15)
C14 O13 C10 C9 110(2)
C14A O13 C10 C9 146.5(13)
C9 C10 C11 C12 -1.3(9)
O13 C10 C11 C12 -179.0(6)
C10 C11 C12 C7 0.3(9)
C8 C7 C12 C11 2.6(9)
C2 C7 C12 C11 -177.0(5)
C10 O13 C14 F15 -64(2)
C10 O13 C14 F16 169.6(14)
C10 O13 C14 F17 45(4)
C10 O13 C14A F17 -32(3)
C10 O13 C14A F15A 84.6(17)
C10 O13 C14A F16 -165.4(10)
C20 N15 C16 C17 -0.6(8)
Ir1 N15 C16 C17 177.7(5)
C20 N15 C16 C21 177.3(5)
Ir1 N15 C16 C21 -4.4(6)
N15 C16 C17 C18 1.6(11)
C21 C16 C17 C18 -176.0(7)
C16 C17 C18 C19 -1.0(12)
C17 C18 C19 C20 -0.5(11)
C16 N15 C20 C19 -0.9(8)
Ir1 N15 C20 C19 -179.1(5)
C18 C19 C20 N15 1.5(10)
N15 C16 C21 C22 1.2(7)
C17 C16 C21 C22 179.0(6)
N15 C16 C21 C26 -176.8(6)
C17 C16 C21 C26 0.9(10)
C26 C21 C22 C23 -0.9(8)
C16 C21 C22 C23 -179.0(5)
C26 C21 C22 Ir1 -179.4(5)
C16 C21 C22 Ir1 2.5(6)
C21 C22 C23 C24 1.5(8)
Ir1 C22 C23 C24 179.8(4)
C22 C23 C24 C25 -1.4(10)
C22 C23 C24 O27 179.7(6)
C28 O27 C24 C25 -172.3(10)
C28A O27 C24 C25 116.7(18)
C28 O27 C24 C23 6.7(13)
C28A O27 C24 C23 -64.3(19)
C23 C24 C25 C26 0.7(11)
O27 C24 C25 C26 179.7(7)
C24 C25 C26 C21 -0.1(11)
C22 C21 C26 C25 0.2(10)
C16 C21 C26 C25 178.2(6)
C24 O27 C28 F29 175.0(9)
C24 O27 C28 F28 51.1(13)
C24 O27 C28 F30 -68.2(12)
C24 O27 C28A F30 80(2)
C24 O27 C28A F29A 180(2)
C24 O27 C28A F28A -67(3)
C34 N29 C30 C31 -0.6(7)
Ir1 N29 C30 C31 177.8(4)
C34 N29 C30 C35 -179.5(4)
Ir1 N29 C30 C35 -1.0(5)
N29 C30 C31 C32 -0.6(7)
C35 C30 C31 C32 178.1(4)
C30 C31 C32 C33 2.0(7)
C30 C31 C32 C45 -177.2(5)
C31 C32 C33 C34 -2.3(8)
C45 C32 C33 C34 176.9(5)
C30 N29 C34 C33 0.3(7)
Ir1 N29 C34 C33 -178.0(4)
C32 C33 C34 N29 1.2(8)
C37 N36 C35 C40 -2.3(7)
Ir1 N36 C35 C40 174.9(3)
C37 N36 C35 C30 177.4(4)
Ir1 N36 C35 C30 -5.4(5)
N29 C30 C35 N36 4.2(6)
C31 C30 C35 N36 -174.6(4)
N29 C30 C35 C40 -176.1(4)
C31 C30 C35 C40 5.1(7)
C35 N36 C37 C38 2.1(7)
Ir1 N36 C37 C38 -174.8(4)
N36 C37 C38 C39 -0.5(8)
C37 C38 C39 C40 -0.9(7)
C37 C38 C39 C41 -178.7(5)
N36 C35 C40 C39 0.9(7)
C30 C35 C40 C39 -178.8(4)
C38 C39 C40 C35 0.8(7)
C41 C39 C40 C35 178.5(4)
C38 C39 C41 C43 -134.3(5)
C40 C39 C41 C43 48.0(7)
C38 C39 C41 C42 -13.3(7)
C40 C39 C41 C42 169.0(5)
C38 C39 C41 C44 107.1(6)
C40 C39 C41 C44 -70.5(6)
C33 C32 C45 C48 -0.6(7)
C31 C32 C45 C48 178.5(5)
C33 C32 C45 C46 120.6(6)
C31 C32 C45 C46 -60.2(6)
C33 C32 C45 C47 -120.2(6)
C31 C32 C45 C47 59.0(6)
C54 O53 C52 C51 178.8(18)
C52 O53 C54 C55 174.8(18)
